data_2015966
loop_
_publ_author_name
'Ghazzali, Mohamed'
'Langer, Vratislav'
'\"Ohrstr\"om, Lars'
'Abu-Youssef, Morsy'

_publ_section_title
;
 4,4'-(Azinodimethylene)dipyridinium bis(tetrafluoroborate) and
 4-[(4-pyridylmethylene)hydrazonomethyl]pyridinium perchlorate: two
 different hydrogen-bonding motifs
;
_journal_coeditor_code SK3115
_journal_issue 5
_journal_name_full 'Acta Crystallographica Section C'
_journal_page_first o312
_journal_page_last o314
_journal_paper_doi 10.1107/S0108270107015764
_journal_volume 63
_journal_year 2007
_chemical_formula_iupac 'C12 H11 N4 + , Cl O4 -'
_chemical_formula_moiety 'C12 H11 N4 + , Cl O4 -'
_chemical_formula_sum 'C12 H11 Cl N4 O4'
_chemical_formula_weight 310.70
_chemical_name_systematic
;
4-[4-pyridylmethylene)hydrazonomethyl]pyridinium perchlorate
;
_space_group_IT_number 29
_symmetry_cell_setting orthorhombic
_symmetry_space_group_name_Hall 'P 2c -2ac'
_symmetry_space_group_name_H-M 'P c a 21'
_atom_sites_solution_hydrogens geom
_atom_sites_solution_primary direct
_atom_sites_solution_secondary difmap
_audit_creation_method SHELXL97
_cell_angle_alpha 90.00
_cell_angle_beta 90.00
_cell_angle_gamma 90.00
_cell_formula_units_Z 4
_cell_length_a 15.0896(6)
_cell_length_b 11.5525(5)
_cell_length_c 7.8694(3)
_cell_measurement_reflns_used 5650
_cell_measurement_temperature 153(2)
_cell_measurement_theta_max 28.24
_cell_measurement_theta_min 3.22
_cell_volume 1371.81(10)
_computing_cell_refinement 'SAINT (Bruker, 2003)'
_computing_data_collection 'SMART (Bruker, 2003)'
_computing_data_reduction 'SAINT and SADABS (Sheldrick, 2003)'
_computing_molecular_graphics 'DIAMOND (Brandenburg, 2006)'
_computing_publication_material SHELXTL
_computing_structure_refinement SHELXTL
_computing_structure_solution 'SHELXTL (Bruker, 2003)'
_diffrn_ambient_temperature 153(2)
_diffrn_measured_fraction_theta_full 0.999
_diffrn_measured_fraction_theta_max 0.999
_diffrn_measurement_device_type 'Siemens SMART CCD area-detector'
_diffrn_measurement_method \w
_diffrn_radiation_monochromator graphite
_diffrn_radiation_source 'fine-focus sealed tube'
_diffrn_radiation_type MoK\a
_diffrn_radiation_wavelength 0.71073
_diffrn_reflns_av_R_equivalents 0.0404
_diffrn_reflns_av_sigmaI/netI 0.0292
_diffrn_reflns_limit_h_max 20
_diffrn_reflns_limit_h_min -20
_diffrn_reflns_limit_k_max 15
_diffrn_reflns_limit_k_min -15
_diffrn_reflns_limit_l_max 10
_diffrn_reflns_limit_l_min -10
_diffrn_reflns_number 18851
_diffrn_reflns_theta_full 28.36
_diffrn_reflns_theta_max 28.36
_diffrn_reflns_theta_min 2.22
_diffrn_standards_decay_% 0
_diffrn_standards_number 0
_exptl_absorpt_coefficient_mu 0.301
_exptl_absorpt_correction_T_max 0.9763
_exptl_absorpt_correction_T_min 0.795
_exptl_absorpt_correction_type multi-scan
_exptl_absorpt_process_details '(SADABS; Sheldrick, 2003)'
_exptl_crystal_colour 'dark red'
_exptl_crystal_density_diffrn 1.504
_exptl_crystal_density_method 'not measured'
_exptl_crystal_description plate
_exptl_crystal_F_000 640
_exptl_crystal_size_max 0.18
_exptl_crystal_size_mid 0.12
_exptl_crystal_size_min 0.08
_refine_diff_density_max 0.242
_refine_diff_density_min -0.210
_refine_ls_abs_structure_details 'Flack (1983), with 1594 Friedel pairs'
_refine_ls_abs_structure_Flack -0.02(5)
_refine_ls_extinction_method none
_refine_ls_goodness_of_fit_ref 1.003
_refine_ls_hydrogen_treatment constr
_refine_ls_matrix_type full
_refine_ls_number_parameters 190
_refine_ls_number_reflns 3440
_refine_ls_number_restraints 1
_refine_ls_restrained_S_all 1.003
_refine_ls_R_factor_all 0.0415
_refine_ls_R_factor_gt 0.0322
_refine_ls_shift/su_max 0.001
_refine_ls_shift/su_mean 0.000
_refine_ls_structure_factor_coef Fsqd
_refine_ls_weighting_details 'calc w = 1/[\s^2^(Fo^2^)+(0.0484P)^2^+0.1706P] where P=(Fo^2^+2Fc^2^)/3'
_refine_ls_weighting_scheme calc
_refine_ls_wR_factor_gt 0.0779
_refine_ls_wR_factor_ref 0.0822
_reflns_number_gt 2994
_reflns_number_total 3440
_reflns_threshold_expression I>2\s(I)
_cod_data_source_file sk3115.cif
_cod_data_source_block II
_cod_database_code 2015966
_cod_database_fobs_code 2015966

loop_
_symmetry_equiv_pos_as_xyz
'x, y, z'
'-x, -y, z+1/2'
'x+1/2, -y, z'
'-x+1/2, y, z+1/2'

loop_
_atom_site_type_symbol
_atom_site_label
_atom_site_fract_x
_atom_site_fract_y
_atom_site_fract_z
_atom_site_U_iso_or_equiv
_atom_site_adp_type
_atom_site_calc_flag
_atom_site_refinement_flags
_atom_site_occupancy
Cl Cl1 0.98221(3) 0.76602(3) 0.00534(6) 0.02777(11) Uani d . 1
O O1 0.92927(10) 0.69864(14) 0.12131(19) 0.0396(4) Uani d . 1
O O2 1.01859(10) 0.69249(14) -0.1247(2) 0.0428(4) Uani d . 1
O O3 0.92716(9) 0.85251(13) -0.0748(2) 0.0403(4) Uani d . 1
O O4 1.05271(10) 0.82178(15) 0.0958(2) 0.0440(4) Uani d . 1
N N1A 0.81434(11) 0.08944(13) 0.1570(2) 0.0262(3) Uani d . 1
C C1A 0.87944(12) 0.04458(16) 0.2366(2) 0.0237(4) Uani d . 1
H H1A 0.9372 0.0759 0.2235 0.028 Uiso calc R 1
C C2A 0.86515(12) -0.05595(15) 0.3491(2) 0.0221(4) Uani d . 1
C C3A 0.93832(12) -0.10634(15) 0.4283(2) 0.0238(4) Uani d . 1
H H3A 0.9959 -0.0748 0.4126 0.029 Uiso calc R 1
C C4A 0.92612(11) -0.20199(15) 0.5293(2) 0.0244(4) Uani d . 1
H H4A 0.9754 -0.2365 0.5848 0.029 Uiso calc R 1
N N5A 0.84507(10) -0.24675(12) 0.5495(2) 0.0243(3) Uani d . 1
H H5A 0.8387 -0.3095 0.6117 0.029 Uiso calc R 1
C C6A 0.77331(12) -0.19892(15) 0.4779(2) 0.0261(4) Uani d . 1
H H6A 0.7166 -0.2320 0.4972 0.031 Uiso calc R 1
C C7A 0.78106(12) -0.10232(15) 0.3766(2) 0.0239(4) Uani d . 1
H H7A 0.7302 -0.0680 0.3265 0.029 Uiso calc R 1
N N1B 0.84225(10) 0.18383(12) 0.0567(2) 0.0254(3) Uani d . 1
C C1B 0.77652(11) 0.23963(14) -0.0032(3) 0.0238(3) Uani d . 1
H H1B 0.7179 0.2126 0.0158 0.029 Uiso calc R 1
C C2B 0.79149(12) 0.34610(15) -0.1022(2) 0.0233(4) Uani d . 1
C C3B 0.71989(12) 0.41495(16) -0.1477(3) 0.0269(4) Uani d . 1
H H3B 0.6611 0.3915 -0.1215 0.032 Uiso calc R 1
C C4B 0.73543(14) 0.51879(15) -0.2322(3) 0.0289(4) Uani d . 1
H H4B 0.6862 0.5657 -0.2624 0.035 Uiso calc R 1
N N5B 0.81684(11) 0.55534(14) -0.2726(2) 0.0294(4) Uani d . 1
C C6B 0.88550(14) 0.48630(17) -0.2334(3) 0.0338(5) Uani d . 1
H H6B 0.9435 0.5103 -0.2647 0.041 Uiso calc R 1
C C7B 0.87559(12) 0.38182(16) -0.1495(3) 0.0306(4) Uani d . 1
H H7B 0.9258 0.3352 -0.1247 0.037 Uiso calc R 1

loop_
_atom_site_aniso_label
_atom_site_aniso_U_11
_atom_site_aniso_U_22
_atom_site_aniso_U_33
_atom_site_aniso_U_12
_atom_site_aniso_U_13
_atom_site_aniso_U_23
Cl1 0.02195(18) 0.0298(2) 0.0315(2) 0.00091(17) 0.0014(2) 0.0009(2)
O1 0.0384(8) 0.0394(9) 0.0411(9) -0.0076(7) 0.0059(7) 0.0089(7)
O2 0.0429(9) 0.0440(9) 0.0414(9) 0.0135(7) 0.0038(7) -0.0066(8)
O3 0.0289(7) 0.0381(8) 0.0538(10) 0.0070(6) 0.0042(7) 0.0108(7)
O4 0.0321(8) 0.0554(10) 0.0446(9) -0.0114(7) -0.0046(7) -0.0019(8)
N1A 0.0295(8) 0.0209(7) 0.0282(8) -0.0037(6) 0.0017(7) 0.0069(6)
C1A 0.0251(9) 0.0212(8) 0.0248(9) -0.0037(7) 0.0014(7) 0.0011(7)
C2A 0.0264(9) 0.0190(8) 0.0208(8) -0.0019(7) 0.0013(7) -0.0021(7)
C3A 0.0226(8) 0.0243(9) 0.0246(9) -0.0033(7) -0.0003(7) -0.0008(7)
C4A 0.0244(8) 0.0253(8) 0.0236(9) 0.0024(6) -0.0033(7) 0.0003(8)
N5A 0.0287(7) 0.0188(7) 0.0255(8) -0.0013(5) 0.0010(6) 0.0042(6)
C6A 0.0238(9) 0.0258(8) 0.0288(10) -0.0038(6) 0.0005(8) 0.0042(8)
C7A 0.0233(8) 0.0217(8) 0.0268(9) 0.0011(7) -0.0018(7) 0.0024(7)
N1B 0.0286(8) 0.0207(7) 0.0270(8) -0.0036(6) 0.0015(6) 0.0048(6)
C1B 0.0274(8) 0.0200(7) 0.0240(8) -0.0030(6) 0.0018(9) 0.0023(8)
C2B 0.0294(9) 0.0189(8) 0.0216(9) -0.0023(7) -0.0014(7) 0.0003(7)
C3B 0.0262(9) 0.0268(9) 0.0278(9) -0.0016(7) 0.0002(8) 0.0038(8)
C4B 0.0356(12) 0.0225(9) 0.0287(10) 0.0037(8) -0.0034(8) 0.0025(8)
N5B 0.0347(9) 0.0221(8) 0.0314(9) -0.0034(7) -0.0025(7) 0.0068(7)
C6B 0.0288(11) 0.0303(10) 0.0423(13) -0.0040(8) 0.0005(9) 0.0136(9)
C7B 0.0265(10) 0.0256(9) 0.0396(11) 0.0032(8) -0.0012(9) 0.0096(9)

loop_
_atom_type_symbol
_atom_type_description
_atom_type_scat_dispersion_real
_atom_type_scat_dispersion_imag
_atom_type_scat_source
C C 0.0033 0.0016 'International Tables Vol C Tables 4.2.6.8 and 6.1.1.4'
H H 0.0000 0.0000 'International Tables Vol C Tables 4.2.6.8 and 6.1.1.4'
N N 0.0061 0.0033 'International Tables Vol C Tables 4.2.6.8 and 6.1.1.4'
O O 0.0106 0.0060 'International Tables Vol C Tables 4.2.6.8 and 6.1.1.4'
Cl Cl 0.1484 0.1585 'International Tables Vol C Tables 4.2.6.8 and 6.1.1.4'

loop_
_geom_angle_atom_site_label_1
_geom_angle_atom_site_label_2
_geom_angle_atom_site_label_3
_geom_angle
O4 Cl1 O2 109.61(10)
O4 Cl1 O1 109.86(10)
O2 Cl1 O1 110.05(9)
O4 Cl1 O3 109.45(10)
O2 Cl1 O3 108.50(9)
O1 Cl1 O3 109.35(9)
C1A N1A N1B 111.04(15)
N1A C1A C2A 120.12(16)
N1A C1A H1A 119.9
C2A C1A H1A 119.9
C7A C2A C3A 119.37(16)
C7A C2A C1A 121.90(16)
C3A C2A C1A 118.73(16)
C4A C3A C2A 119.22(16)
C4A C3A H3A 120.4
C2A C3A H3A 120.4
N5A C4A C3A 120.17(16)
N5A C4A H4A 119.9
C3A C4A H4A 119.9
C6A N5A C4A 121.98(15)
C6A N5A H5A 119.0
C4A N5A H5A 119.0
N5A C6A C7A 120.61(16)
N5A C6A H6A 119.7
C7A C6A H6A 119.7
C6A C7A C2A 118.61(16)
C6A C7A H7A 120.7
C2A C7A H7A 120.7
C1B N1B N1A 111.48(15)
N1B C1B C2B 119.93(15)
N1B C1B H1B 120.0
C2B C1B H1B 120.0
C7B C2B C3B 118.22(16)
C7B C2B C1B 122.09(16)
C3B C2B C1B 119.68(16)
C4B C3B C2B 119.07(17)
C4B C3B H3B 120.5
C2B C3B H3B 120.5
N5B C4B C3B 122.72(18)
N5B C4B H4B 118.6
C3B C4B H4B 118.6
C4B N5B C6B 117.81(16)
N5B C6B C7B 122.96(19)
N5B C6B H6B 118.5
C7B C6B H6B 118.5
C6B C7B C2B 119.14(18)
C6B C7B H7B 120.4
C2B C7B H7B 120.4

loop_
_geom_bond_atom_site_label_1
_geom_bond_atom_site_label_2
_geom_bond_distance
Cl1 O4 1.4330(15)
Cl1 O2 1.4386(16)
Cl1 O1 1.4412(15)
Cl1 O3 1.4444(15)
N1A C1A 1.275(2)
N1A N1B 1.410(2)
C1A C2A 1.476(3)
C1A H1A 0.9500
C2A C7A 1.394(2)
C2A C3A 1.395(2)
C3A C4A 1.373(3)
C3A H3A 0.9500
C4A N5A 1.337(2)
C4A H4A 0.9500
N5A C6A 1.340(2)
N5A H5A 0.8800
C6A C7A 1.376(3)
C6A H6A 0.9500
C7A H7A 0.9500
N1B C1B 1.273(2)
C1B C2B 1.473(2)
C1B H1B 0.9500
C2B C7B 1.385(3)
C2B C3B 1.388(2)
C3B C4B 1.392(3)
C3B H3B 0.9500
C4B N5B 1.337(3)
C4B H4B 0.9500
N5B C6B 1.343(3)
C6B C7B 1.384(3)
C6B H6B 0.9500
C7B H7B 0.9500

loop_
_geom_hbond_atom_site_label_D
_geom_hbond_atom_site_label_H
_geom_hbond_atom_site_label_A
_geom_hbond_site_symmetry_A
_geom_hbond_distance_DH
_geom_hbond_distance_HA
_geom_hbond_distance_DA
_geom_hbond_angle_DHA
_geom_hbond_publ_flag
N5A H5A N5B 1_546 0.88 1.84 2.715(2) 174 y
C3B H3B O2 3_465 0.95 2.36 3.286(2) 165 ?
C4A H4A O2 1_546 0.95 2.51 3.294(2) 139 ?
C4B H4B O1 4_654 0.95 2.50 3.438(2) 171 ?
C6A H6A O1 4_645 0.95 2.54 3.467(2) 166 ?
C6A H6A O3 4_645 0.95 2.44 3.111(2) 127 ?

loop_
_geom_torsion_atom_site_label_1
_geom_torsion_atom_site_label_2
_geom_torsion_atom_site_label_3
_geom_torsion_atom_site_label_4
_geom_torsion
N1B N1A C1A C2A -179.83(16)
N1A C1A C2A C7A -2.2(3)
N1A C1A C2A C3A 177.12(18)
C7A C2A C3A C4A 1.2(3)
C1A C2A C3A C4A -178.10(16)
C2A C3A C4A N5A 0.7(3)
C3A C4A N5A C6A -2.1(3)
C4A N5A C6A C7A 1.5(3)
N5A C6A C7A C2A 0.5(3)
C3A C2A C7A C6A -1.8(3)
C1A C2A C7A C6A 177.48(17)
C1A N1A N1B C1B -170.36(17)
N1A N1B C1B C2B 175.91(17)
N1B C1B C2B C7B 7.4(3)
N1B C1B C2B C3B -171.35(19)
C7B C2B C3B C4B -2.6(3)
C1B C2B C3B C4B 176.15(17)
C2B C3B C4B N5B 0.3(3)
C3B C4B N5B C6B 2.0(3)
C4B N5B C6B C7B -1.9(3)
N5B C6B C7B C2B -0.4(3)
C3B C2B C7B C6B 2.7(3)
C1B C2B C7B C6B -176.08(18)

loop_
_cod_related_entry_id
_cod_related_entry_database
_cod_related_entry_code
1 ChemSpider 21180662
